data_7014969
loop_
_publ_author_name
'Wu, Huazhou'
'Yang, Tianshe'
'Zhao, Qiang'
'Zhou, Jing'
'Li, Chunyan'
'Li, Fuyou'

_publ_section_title
;
 A cyclometalated iridium(iii) complex with enhanced phosphorescence
 emission in the solid state (EPESS): synthesis, characterization and
 its application in bioimaging.
;
_journal_issue 9
_journal_name_full 'Dalton transactions (Cambridge, England : 2003)'
_journal_page_first 1969
_journal_page_last 1976
_journal_paper_doi 10.1039/c0dt01366h
_journal_volume 40
_journal_year 2011
_chemical_formula_moiety 'C39 H29 Ir N4 O2, 2(C H2 Cl2)'
_chemical_formula_sum 'C41 H33 Cl4 Ir N4 O2'
_chemical_formula_weight 947.71
_chemical_name_systematic
;
?
;
_space_group_IT_number 14
_symmetry_cell_setting monoclinic
_symmetry_space_group_name_Hall '-P 2ybc'
_symmetry_space_group_name_H-M 'P 1 21/c 1'
_atom_sites_solution_hydrogens geom
_atom_sites_solution_primary direct
_atom_sites_solution_secondary difmap
_audit_creation_method SHELXL-97
_cell_angle_alpha 90.00
_cell_angle_beta 95.95(3)
_cell_angle_gamma 90.00
_cell_formula_units_Z 4
_cell_length_a 12.577(3)
_cell_length_b 11.248(2)
_cell_length_c 27.694(6)
_cell_measurement_temperature 293(2)
_cell_volume 3896.7(14)
_computing_cell_refinement 'Bruker SMART'
_computing_data_collection 'Bruker SMART'
_computing_data_reduction 'Bruker SHELXTL'
_computing_molecular_graphics 'Bruker SHELXTL'
_computing_publication_material 'Bruker SHELXTL'
_computing_structure_refinement 'SHELXL-97 (Sheldrick, 1997)'
_computing_structure_solution 'SHELXS-97 (Sheldrick, 1990)'
_diffrn_ambient_temperature 293(2)
_diffrn_measured_fraction_theta_full 0.999
_diffrn_measured_fraction_theta_max 0.999
_diffrn_measurement_device_type 'CCD area detector'
_diffrn_measurement_method 'phi and omega scans'
_diffrn_radiation_monochromator graphite
_diffrn_radiation_source 'fine-focus sealed tube'
_diffrn_radiation_type MoK\a
_diffrn_radiation_wavelength 0.71073
_diffrn_reflns_av_R_equivalents 0.0548
_diffrn_reflns_av_sigmaI/netI 0.0794
_diffrn_reflns_limit_h_max 13
_diffrn_reflns_limit_h_min -14
_diffrn_reflns_limit_k_max 13
_diffrn_reflns_limit_k_min -13
_diffrn_reflns_limit_l_max 26
_diffrn_reflns_limit_l_min -32
_diffrn_reflns_number 18657
_diffrn_reflns_theta_full 25.00
_diffrn_reflns_theta_max 25.00
_diffrn_reflns_theta_min 1.48
_exptl_absorpt_coefficient_mu 3.741
_exptl_absorpt_correction_T_max 0.6038
_exptl_absorpt_correction_T_min 0.4548
_exptl_absorpt_correction_type multi-scan
_exptl_absorpt_process_details sadabs
_exptl_crystal_colour orange
_exptl_crystal_density_diffrn 1.615
_exptl_crystal_density_method 'not measured'
_exptl_crystal_description block
_exptl_crystal_F_000 1872
_exptl_crystal_size_max 0.25
_exptl_crystal_size_mid 0.15
_exptl_crystal_size_min 0.15
_refine_diff_density_max 0.860
_refine_diff_density_min -0.885
_refine_diff_density_rms 0.094
_refine_ls_extinction_method none
_refine_ls_goodness_of_fit_ref 0.885
_refine_ls_hydrogen_treatment constr
_refine_ls_matrix_type full
_refine_ls_number_parameters 470
_refine_ls_number_reflns 6849
_refine_ls_number_restraints 0
_refine_ls_restrained_S_all 0.885
_refine_ls_R_factor_all 0.0646
_refine_ls_R_factor_gt 0.0372
_refine_ls_shift/su_max 0.025
_refine_ls_shift/su_mean 0.002
_refine_ls_structure_factor_coef Fsqd
_refine_ls_weighting_details 'calc w=1/[\s^2^(Fo^2^)+(0.0267P)^2^+0.0000P] where P=(Fo^2^+2Fc^2^)/3'
_refine_ls_weighting_scheme calc
_refine_ls_wR_factor_gt 0.0672
_refine_ls_wR_factor_ref 0.0723
_reflns_number_gt 4691
_reflns_number_total 6849
_reflns_threshold_expression >2sigma(I)
_cod_data_source_file C0DT01366H.TXT
_cod_data_source_block s
_cod_depositor_comments
;
The following automatic conversions were performed:
'_symmetry_cell_setting' value 'Monoclinic' changed to 'monoclinic'
according to '/home/saulius/struct/CIF-dictionaries/cif_core.dic'
dictionary named 'cif_core.dic' version 2.4.1 from 2010-06-29.

Automatic conversion script
Id: cif_fix_enum 1555 2011-01-17 13:19:09Z saulius 
;
_cod_original_cell_volume 3896.7(13)
_cod_original_sg_symbol_H-M 'P 21/c'
_cod_database_code 7014969

loop_
_symmetry_equiv_pos_as_xyz
'x, y, z'
'-x, y+1/2, -z+1/2'
'-x, -y, -z'
'x, -y-1/2, z-1/2'

loop_
_atom_site_label
_atom_site_type_symbol
_atom_site_fract_x
_atom_site_fract_y
_atom_site_fract_z
_atom_site_U_iso_or_equiv
_atom_site_adp_type
_atom_site_occupancy
_atom_site_symmetry_multiplicity
_atom_site_calc_flag
_atom_site_refinement_flags
_atom_site_disorder_assembly
_atom_site_disorder_group
Ir1 Ir 0.775020(18) 0.45461(2) 0.391078(8) 0.03909(8) Uani 1 1 d . . .
Cl1 Cl 0.6749(3) 0.9778(2) 0.43457(11) 0.1622(12) Uani 1 1 d . . .
Cl2 Cl 0.6689(4) 1.0387(3) 0.53334(12) 0.229(2) Uani 1 1 d . . .
Cl3 Cl 0.0730(3) 0.1730(4) 0.28494(17) 0.242(2) Uani 1 1 d . . .
Cl4 Cl 0.2413(3) 0.0879(4) 0.3441(2) 0.265(3) Uani 1 1 d . . .
O1 O 0.9184(3) 0.5298(3) 0.36612(14) 0.0475(10) Uani 1 1 d . . .
O2 O 0.6880(3) 0.5984(3) 0.35225(14) 0.0477(10) Uani 1 1 d . . .
N1 N 0.8010(3) 0.5429(5) 0.45524(16) 0.0439(11) Uani 1 1 d . . .
N2 N 0.7459(4) 0.3500(4) 0.33177(16) 0.0450(12) Uani 1 1 d . . .
N3 N 1.0114(4) 0.6958(4) 0.34584(17) 0.0453(12) Uani 1 1 d . . .
N4 N 0.9921(4) 0.8153(4) 0.33291(19) 0.0561(14) Uani 1 1 d . . .
C1 C 0.7656(5) 0.6540(5) 0.4635(2) 0.0509(16) Uani 1 1 d . . .
H1 H 0.7294 0.6961 0.4380 0.061 Uiso 1 1 calc R . .
C2 C 0.7815(5) 0.7060(6) 0.5083(3) 0.0624(19) Uani 1 1 d . . .
H2 H 0.7559 0.7822 0.5131 0.075 Uiso 1 1 calc R . .
C3 C 0.8359(6) 0.6447(7) 0.5460(3) 0.069(2) Uani 1 1 d . . .
H3 H 0.8476 0.6788 0.5767 0.083 Uiso 1 1 calc R . .
C4 C 0.8726(5) 0.5334(7) 0.5379(2) 0.0596(18) Uani 1 1 d . . .
H4 H 0.9108 0.4921 0.5632 0.072 Uiso 1 1 calc R . .
C5 C 0.8537(5) 0.4807(5) 0.4926(2) 0.0447(15) Uani 1 1 d . . .
C6 C 0.8853(5) 0.3619(6) 0.4787(2) 0.0500(16) Uani 1 1 d . . .
C7 C 0.9417(5) 0.2831(7) 0.5111(2) 0.065(2) Uani 1 1 d . . .
H7 H 0.9587 0.3046 0.5434 0.078 Uiso 1 1 calc R . .
C8 C 0.9721(6) 0.1736(7) 0.4950(3) 0.075(2) Uani 1 1 d . . .
H8 H 1.0094 0.1207 0.5163 0.090 Uiso 1 1 calc R . .
C9 C 0.9471(6) 0.1433(6) 0.4476(3) 0.074(2) Uani 1 1 d . . .
H9 H 0.9690 0.0699 0.4368 0.089 Uiso 1 1 calc R . .
C10 C 0.8901(5) 0.2190(5) 0.4152(2) 0.0599(18) Uani 1 1 d . . .
H10 H 0.8732 0.1952 0.3832 0.072 Uiso 1 1 calc R . .
C11 C 0.8577(4) 0.3308(5) 0.4301(2) 0.0425(15) Uani 1 1 d . . .
C12 C 0.8073(5) 0.3450(6) 0.2951(2) 0.0611(18) Uani 1 1 d . . .
H12 H 0.8649 0.3970 0.2953 0.073 Uiso 1 1 calc R . .
C13 C 0.7888(6) 0.2663(7) 0.2570(3) 0.074(2) Uani 1 1 d . . .
H13 H 0.8334 0.2639 0.2322 0.088 Uiso 1 1 calc R . .
C14 C 0.7030(7) 0.1919(7) 0.2566(3) 0.080(2) Uani 1 1 d . . .
H14 H 0.6878 0.1384 0.2312 0.096 Uiso 1 1 calc R . .
C15 C 0.6401(6) 0.1963(6) 0.2933(3) 0.064(2) Uani 1 1 d . . .
H15 H 0.5825 0.1444 0.2932 0.077 Uiso 1 1 calc R . .
C16 C 0.6596(5) 0.2765(5) 0.3312(2) 0.0476(16) Uani 1 1 d . . .
C17 C 0.5980(4) 0.2948(5) 0.3721(2) 0.0446(15) Uani 1 1 d . . .
C18 C 0.5033(5) 0.2347(6) 0.3776(3) 0.068(2) Uani 1 1 d . . .
H18 H 0.4759 0.1798 0.3545 0.081 Uiso 1 1 calc R . .
C19 C 0.4501(5) 0.2581(7) 0.4182(3) 0.078(2) Uani 1 1 d . . .
H19 H 0.3867 0.2184 0.4222 0.093 Uiso 1 1 calc R . .
C20 C 0.4899(5) 0.3383(6) 0.4522(3) 0.071(2) Uani 1 1 d . . .
H20 H 0.4537 0.3531 0.4792 0.085 Uiso 1 1 calc R . .
C21 C 0.5835(5) 0.3975(5) 0.4467(2) 0.0561(18) Uani 1 1 d . . .
H21 H 0.6093 0.4522 0.4702 0.067 Uiso 1 1 calc R . .
C22 C 0.6410(4) 0.3784(5) 0.4071(2) 0.0433(15) Uani 1 1 d . . .
C23 C 1.1164(5) 0.6521(6) 0.3546(2) 0.0494(16) Uani 1 1 d . . .
C24 C 1.1402(5) 0.5387(6) 0.3393(2) 0.0562(17) Uani 1 1 d . . .
H24 H 1.0875 0.4926 0.3223 0.067 Uiso 1 1 calc R . .
C25 C 1.2427(6) 0.4944(7) 0.3494(3) 0.069(2) Uani 1 1 d . . .
H25 H 1.2583 0.4176 0.3398 0.083 Uiso 1 1 calc R . .
C26 C 1.3215(6) 0.5631(8) 0.3734(3) 0.079(2) Uani 1 1 d . . .
H26 H 1.3904 0.5333 0.3802 0.095 Uiso 1 1 calc R . .
C27 C 1.2975(6) 0.6759(8) 0.3873(3) 0.075(2) Uani 1 1 d . . .
H27 H 1.3513 0.7228 0.4031 0.090 Uiso 1 1 calc R . .
C28 C 1.1946(5) 0.7223(6) 0.3783(2) 0.0601(18) Uani 1 1 d . . .
H28 H 1.1792 0.7989 0.3882 0.072 Uiso 1 1 calc R . .
C29 C 0.9187(5) 0.6364(5) 0.3510(2) 0.0430(14) Uani 1 1 d . . .
C30 C 0.8327(5) 0.7196(5) 0.3374(2) 0.0447(15) Uani 1 1 d . . .
C31 C 0.8879(5) 0.8286(5) 0.3275(2) 0.0526(17) Uani 1 1 d . . .
C32 C 0.8434(5) 0.9504(6) 0.3157(3) 0.078(2) Uani 1 1 d . . .
H32A H 0.8989 1.0086 0.3223 0.117 Uiso 1 1 calc R . .
H32B H 0.7864 0.9666 0.3353 0.117 Uiso 1 1 calc R . .
H32C H 0.8166 0.9538 0.2820 0.117 Uiso 1 1 calc R . .
C33 C 0.7241(5) 0.6910(5) 0.3347(2) 0.0448(15) Uani 1 1 d . . .
C34 C 0.6404(5) 0.7739(5) 0.3111(2) 0.0468(15) Uani 1 1 d . . .
C35 C 0.6433(5) 0.8139(6) 0.2644(2) 0.0607(19) Uani 1 1 d . . .
H35 H 0.6990 0.7903 0.2470 0.073 Uiso 1 1 calc R . .
C36 C 0.5651(6) 0.8882(6) 0.2430(3) 0.069(2) Uani 1 1 d . . .
H36 H 0.5682 0.9146 0.2113 0.083 Uiso 1 1 calc R . .
C37 C 0.4830(6) 0.9229(6) 0.2685(3) 0.075(2) Uani 1 1 d . . .
H37 H 0.4307 0.9743 0.2545 0.090 Uiso 1 1 calc R . .
C38 C 0.4777(5) 0.8818(7) 0.3150(3) 0.077(2) Uani 1 1 d . . .
H38 H 0.4218 0.9052 0.3324 0.092 Uiso 1 1 calc R . .
C39 C 0.5557(5) 0.8057(6) 0.3359(2) 0.0592(18) Uani 1 1 d . . .
H39 H 0.5508 0.7759 0.3669 0.071 Uiso 1 1 calc R . .
C40 C 0.6771(7) 1.0870(7) 0.4774(3) 0.109(3) Uani 1 1 d . . .
H40A H 0.7428 1.1321 0.4770 0.131 Uiso 1 1 calc R . .
H40B H 0.6180 1.1409 0.4686 0.131 Uiso 1 1 calc R . .
C41 C 0.1315(9) 0.0775(11) 0.3217(7) 0.312(12) Uani 1 1 d . . .
H41A H 0.0872 0.0695 0.3481 0.375 Uiso 1 1 calc R . .
H41B H 0.1274 0.0020 0.3046 0.375 Uiso 1 1 calc R . .

loop_
_atom_site_aniso_label
_atom_site_aniso_U_11
_atom_site_aniso_U_22
_atom_site_aniso_U_33
_atom_site_aniso_U_23
_atom_site_aniso_U_13
_atom_site_aniso_U_12
Ir1 0.04348(14) 0.03552(13) 0.03944(13) 0.00403(13) 0.00983(10) -0.00161(14)
Cl1 0.270(4) 0.097(2) 0.118(2) -0.0129(17) 0.011(2) -0.005(2)
Cl2 0.471(7) 0.111(2) 0.114(2) -0.006(2) 0.076(3) -0.066(3)
Cl3 0.137(3) 0.285(5) 0.299(5) 0.165(4) -0.010(3) -0.017(3)
Cl4 0.136(3) 0.217(5) 0.415(7) 0.051(4) -0.097(4) -0.010(3)
O1 0.046(2) 0.039(3) 0.059(3) 0.015(2) 0.016(2) -0.0016(19)
O2 0.044(2) 0.044(2) 0.055(3) 0.013(2) 0.005(2) 0.0010(19)
N1 0.041(3) 0.050(3) 0.042(3) 0.002(3) 0.010(2) -0.008(3)
N2 0.053(3) 0.045(3) 0.038(3) 0.003(2) 0.009(3) 0.003(3)
N3 0.039(3) 0.042(3) 0.056(3) 0.011(3) 0.007(3) -0.004(2)
N4 0.053(4) 0.045(3) 0.069(4) 0.012(3) 0.002(3) -0.010(3)
C1 0.059(4) 0.045(4) 0.051(4) 0.003(3) 0.012(3) 0.008(3)
C2 0.076(5) 0.052(4) 0.063(5) -0.012(4) 0.025(4) -0.011(4)
C3 0.091(6) 0.069(5) 0.050(5) -0.013(4) 0.024(4) -0.018(5)
C4 0.063(4) 0.077(5) 0.039(4) 0.013(4) 0.008(3) -0.008(4)
C5 0.045(4) 0.051(4) 0.039(4) 0.006(3) 0.010(3) -0.007(3)
C6 0.053(4) 0.051(4) 0.048(4) 0.017(3) 0.019(3) -0.005(3)
C7 0.073(5) 0.068(5) 0.054(5) 0.020(4) 0.011(4) -0.005(4)
C8 0.070(5) 0.067(6) 0.087(6) 0.041(5) 0.001(5) 0.017(4)
C9 0.086(6) 0.041(4) 0.097(6) 0.017(4) 0.012(5) 0.008(4)
C10 0.070(5) 0.039(4) 0.071(5) 0.004(4) 0.008(4) 0.004(3)
C11 0.040(4) 0.040(4) 0.049(4) 0.007(3) 0.011(3) -0.001(3)
C12 0.078(5) 0.060(5) 0.048(4) 0.001(4) 0.018(4) 0.004(4)
C13 0.089(6) 0.084(6) 0.050(5) -0.009(4) 0.018(4) 0.024(5)
C14 0.109(7) 0.075(6) 0.053(5) -0.022(4) -0.009(5) 0.023(5)
C15 0.070(5) 0.054(5) 0.065(5) -0.010(4) -0.009(4) -0.004(4)
C16 0.056(4) 0.039(4) 0.045(4) 0.000(3) -0.006(3) 0.001(3)
C17 0.041(4) 0.039(4) 0.055(4) 0.003(3) 0.008(3) -0.005(3)
C18 0.058(5) 0.054(5) 0.089(6) -0.001(4) 0.002(4) -0.010(4)
C19 0.056(5) 0.068(5) 0.113(7) 0.012(5) 0.024(5) -0.017(4)
C20 0.068(5) 0.062(5) 0.090(6) 0.001(4) 0.036(4) -0.007(4)
C21 0.056(4) 0.050(4) 0.066(5) -0.003(3) 0.021(4) -0.011(3)
C22 0.039(3) 0.039(4) 0.053(4) 0.010(3) 0.012(3) 0.000(3)
C23 0.043(4) 0.059(5) 0.048(4) 0.018(3) 0.012(3) -0.001(3)
C24 0.059(4) 0.061(5) 0.051(4) 0.008(4) 0.018(3) 0.005(4)
C25 0.064(5) 0.078(5) 0.069(5) 0.014(4) 0.030(4) 0.013(4)
C26 0.058(5) 0.097(7) 0.083(6) 0.021(5) 0.015(4) 0.017(5)
C27 0.054(5) 0.095(7) 0.077(5) 0.015(5) 0.010(4) -0.007(4)
C28 0.057(5) 0.058(5) 0.066(5) 0.009(4) 0.011(4) -0.002(4)
C29 0.047(4) 0.043(4) 0.039(4) 0.003(3) 0.005(3) -0.006(3)
C30 0.052(4) 0.038(4) 0.044(4) 0.005(3) 0.004(3) -0.004(3)
C31 0.049(4) 0.042(4) 0.066(5) 0.010(3) 0.005(4) -0.002(3)
C32 0.064(5) 0.047(4) 0.121(6) 0.009(5) -0.004(4) 0.000(4)
C33 0.048(4) 0.044(4) 0.044(4) -0.002(3) 0.012(3) -0.005(3)
C34 0.051(4) 0.042(4) 0.047(4) 0.003(3) 0.003(3) -0.003(3)
C35 0.056(5) 0.061(5) 0.063(5) 0.008(4) -0.002(4) -0.003(4)
C36 0.064(5) 0.069(5) 0.069(5) 0.016(4) -0.016(4) -0.011(4)
C37 0.054(5) 0.054(5) 0.112(7) 0.010(5) -0.023(5) -0.001(4)
C38 0.053(5) 0.079(6) 0.099(7) -0.003(5) 0.007(5) 0.010(4)
C39 0.047(4) 0.064(5) 0.066(5) 0.009(4) -0.001(4) -0.003(4)
C40 0.143(8) 0.070(6) 0.116(8) 0.016(5) 0.025(6) -0.013(5)
C41 0.129(11) 0.165(14) 0.60(3) 0.154(17) -0.174(16) -0.074(9)

loop_
_atom_type_symbol
_atom_type_description
_atom_type_scat_dispersion_real
_atom_type_scat_dispersion_imag
_atom_type_scat_source
C C 0.0033 0.0016 'International Tables Vol C Tables 4.2.6.8 and 6.1.1.4'
H H 0.0000 0.0000 'International Tables Vol C Tables 4.2.6.8 and 6.1.1.4'
N N 0.0061 0.0033 'International Tables Vol C Tables 4.2.6.8 and 6.1.1.4'
O O 0.0106 0.0060 'International Tables Vol C Tables 4.2.6.8 and 6.1.1.4'
Cl Cl 0.1484 0.1585 'International Tables Vol C Tables 4.2.6.8 and 6.1.1.4'
Ir Ir -1.4442 7.9887 'International Tables Vol C Tables 4.2.6.8 and 6.1.1.4'

loop_
_geom_angle_atom_site_label_1
_geom_angle_atom_site_label_2
_geom_angle_atom_site_label_3
_geom_angle
_geom_angle_site_symmetry_1
_geom_angle_site_symmetry_3
_geom_angle_publ_flag
C22 Ir1 C11 89.1(2) . . ?
C22 Ir1 N2 81.0(2) . . ?
C11 Ir1 N2 94.3(2) . . ?
C22 Ir1 N1 94.5(2) . . ?
C11 Ir1 N1 80.8(2) . . ?
N2 Ir1 N1 173.41(19) . . ?
C22 Ir1 O1 174.0(2) . . ?
C11 Ir1 O1 92.34(18) . . ?
N2 Ir1 O1 93.12(17) . . ?
N1 Ir1 O1 91.41(16) . . ?
C22 Ir1 O2 92.04(18) . . ?
C11 Ir1 O2 176.2(2) . . ?
N2 Ir1 O2 89.51(17) . . ?
N1 Ir1 O2 95.51(18) . . ?
O1 Ir1 O2 86.87(14) . . ?
C29 O1 Ir1 120.2(3) . . ?
C33 O2 Ir1 128.7(4) . . ?
C1 N1 C5 119.2(5) . . ?
C1 N1 Ir1 125.0(4) . . ?
C5 N1 Ir1 115.7(4) . . ?
C12 N2 C16 119.2(5) . . ?
C12 N2 Ir1 124.8(4) . . ?
C16 N2 Ir1 116.0(4) . . ?
C29 N3 N4 111.6(5) . . ?
C29 N3 C23 127.4(5) . . ?
N4 N3 C23 120.8(5) . . ?
C31 N4 N3 106.4(5) . . ?
N1 C1 C2 122.0(6) . . ?
N1 C1 H1 119.0 . . ?
C2 C1 H1 119.0 . . ?
C1 C2 C3 119.3(7) . . ?
C1 C2 H2 120.3 . . ?
C3 C2 H2 120.3 . . ?
C4 C3 C2 119.1(6) . . ?
C4 C3 H3 120.4 . . ?
C2 C3 H3 120.4 . . ?
C3 C4 C5 120.9(6) . . ?
C3 C4 H4 119.5 . . ?
C5 C4 H4 119.5 . . ?
N1 C5 C4 119.5(6) . . ?
N1 C5 C6 113.3(5) . . ?
C4 C5 C6 127.2(6) . . ?
C7 C6 C11 121.0(6) . . ?
C7 C6 C5 123.1(6) . . ?
C11 C6 C5 115.8(6) . . ?
C8 C7 C6 119.9(7) . . ?
C8 C7 H7 120.1 . . ?
C6 C7 H7 120.1 . . ?
C9 C8 C7 119.5(7) . . ?
C9 C8 H8 120.2 . . ?
C7 C8 H8 120.2 . . ?
C8 C9 C10 121.6(7) . . ?
C8 C9 H9 119.2 . . ?
C10 C9 H9 119.2 . . ?
C9 C10 C11 120.7(7) . . ?
C9 C10 H10 119.6 . . ?
C11 C10 H10 119.6 . . ?
C10 C11 C6 117.2(6) . . ?
C10 C11 Ir1 128.5(5) . . ?
C6 C11 Ir1 114.3(4) . . ?
N2 C12 C13 122.9(7) . . ?
N2 C12 H12 118.6 . . ?
C13 C12 H12 118.6 . . ?
C14 C13 C12 118.0(7) . . ?
C14 C13 H13 121.0 . . ?
C12 C13 H13 121.0 . . ?
C15 C14 C13 119.7(7) . . ?
C15 C14 H14 120.1 . . ?
C13 C14 H14 120.1 . . ?
C14 C15 C16 121.5(7) . . ?
C14 C15 H15 119.3 . . ?
C16 C15 H15 119.3 . . ?
N2 C16 C15 118.7(6) . . ?
N2 C16 C17 113.2(5) . . ?
C15 C16 C17 128.0(6) . . ?
C18 C17 C22 121.3(6) . . ?
C18 C17 C16 123.2(6) . . ?
C22 C17 C16 115.5(5) . . ?
C19 C18 C17 119.0(7) . . ?
C19 C18 H18 120.5 . . ?
C17 C18 H18 120.5 . . ?
C20 C19 C18 120.7(7) . . ?
C20 C19 H19 119.6 . . ?
C18 C19 H19 119.6 . . ?
C19 C20 C21 120.2(7) . . ?
C19 C20 H20 119.9 . . ?
C21 C20 H20 119.9 . . ?
C20 C21 C22 122.2(6) . . ?
C20 C21 H21 118.9 . . ?
C22 C21 H21 118.9 . . ?
C21 C22 C17 116.6(5) . . ?
C21 C22 Ir1 129.3(5) . . ?
C17 C22 Ir1 114.1(4) . . ?
C28 C23 C24 120.6(6) . . ?
C28 C23 N3 119.6(6) . . ?
C24 C23 N3 119.8(6) . . ?
C25 C24 C23 119.7(7) . . ?
C25 C24 H24 120.1 . . ?
C23 C24 H24 120.1 . . ?
C26 C25 C24 120.4(7) . . ?
C26 C25 H25 119.8 . . ?
C24 C25 H25 119.8 . . ?
C27 C26 C25 119.3(7) . . ?
C27 C26 H26 120.4 . . ?
C25 C26 H26 120.4 . . ?
C26 C27 C28 121.7(7) . . ?
C26 C27 H27 119.2 . . ?
C28 C27 H27 119.2 . . ?
C23 C28 C27 118.4(7) . . ?
C23 C28 H28 120.8 . . ?
C27 C28 H28 120.8 . . ?
O1 C29 N3 121.9(5) . . ?
O1 C29 C30 131.9(5) . . ?
N3 C29 C30 106.2(5) . . ?
C33 C30 C31 132.0(6) . . ?
C33 C30 C29 124.3(5) . . ?
C31 C30 C29 103.6(5) . . ?
N4 C31 C30 112.0(5) . . ?
N4 C31 C32 118.3(5) . . ?
C30 C31 C32 129.6(6) . . ?
C31 C32 H32A 109.5 . . ?
C31 C32 H32B 109.5 . . ?
H32A C32 H32B 109.5 . . ?
C31 C32 H32C 109.5 . . ?
H32A C32 H32C 109.5 . . ?
H32B C32 H32C 109.5 . . ?
O2 C33 C30 124.2(6) . . ?
O2 C33 C34 114.7(5) . . ?
C30 C33 C34 121.1(5) . . ?
C39 C34 C35 118.9(6) . . ?
C39 C34 C33 119.2(6) . . ?
C35 C34 C33 121.7(6) . . ?
C34 C35 C36 121.2(7) . . ?
C34 C35 H35 119.4 . . ?
C36 C35 H35 119.4 . . ?
C37 C36 C35 119.5(7) . . ?
C37 C36 H36 120.2 . . ?
C35 C36 H36 120.2 . . ?
C36 C37 C38 120.0(7) . . ?
C36 C37 H37 120.0 . . ?
C38 C37 H37 120.0 . . ?
C37 C38 C39 119.8(7) . . ?
C37 C38 H38 120.1 . . ?
C39 C38 H38 120.1 . . ?
C34 C39 C38 120.4(7) . . ?
C34 C39 H39 119.8 . . ?
C38 C39 H39 119.8 . . ?
Cl2 C40 Cl1 114.6(5) . . ?
Cl2 C40 H40A 108.6 . . ?
Cl1 C40 H40A 108.6 . . ?
Cl2 C40 H40B 108.6 . . ?
Cl1 C40 H40B 108.6 . . ?
H40A C40 H40B 107.6 . . ?
Cl4 C41 Cl3 124.6(8) . . ?
Cl4 C41 H41A 106.2 . . ?
Cl3 C41 H41A 106.2 . . ?
Cl4 C41 H41B 106.2 . . ?
Cl3 C41 H41B 106.2 . . ?
H41A C41 H41B 106.4 . . ?

loop_
_geom_bond_atom_site_label_1
_geom_bond_atom_site_label_2
_geom_bond_distance
_geom_bond_site_symmetry_2
_geom_bond_publ_flag
Ir1 C22 1.981(5) . ?
Ir1 C11 1.988(6) . ?
Ir1 N2 2.023(5) . ?
Ir1 N1 2.032(5) . ?
Ir1 O1 2.169(3) . ?
Ir1 O2 2.174(4) . ?
Cl1 C40 1.706(8) . ?
Cl2 C40 1.655(8) . ?
Cl3 C41 1.605(12) . ?
Cl4 C41 1.458(10) . ?
O1 C29 1.271(6) . ?
O2 C33 1.255(6) . ?
N1 C1 1.354(7) . ?
N1 C5 1.363(7) . ?
N2 C12 1.339(7) . ?
N2 C16 1.364(7) . ?
N3 C29 1.364(7) . ?
N3 N4 1.405(6) . ?
N3 C23 1.407(7) . ?
N4 C31 1.311(7) . ?
C1 C2 1.366(8) . ?
C1 H1 0.9300 . ?
C2 C3 1.375(9) . ?
C2 H2 0.9300 . ?
C3 C4 1.360(9) . ?
C3 H3 0.9300 . ?
C4 C5 1.387(8) . ?
C4 H4 0.9300 . ?
C5 C6 1.456(8) . ?
C6 C7 1.401(8) . ?
C6 C11 1.400(8) . ?
C7 C8 1.377(9) . ?
C7 H7 0.9300 . ?
C8 C9 1.358(9) . ?
C8 H8 0.9300 . ?
C9 C10 1.382(8) . ?
C9 H9 0.9300 . ?
C10 C11 1.397(8) . ?
C10 H10 0.9300 . ?
C12 C13 1.379(9) . ?
C12 H12 0.9300 . ?
C13 C14 1.365(10) . ?
C13 H13 0.9300 . ?
C14 C15 1.352(9) . ?
C14 H14 0.9300 . ?
C15 C16 1.387(8) . ?
C15 H15 0.9300 . ?
C16 C17 1.451(8) . ?
C17 C18 1.392(8) . ?
C17 C22 1.416(8) . ?
C18 C19 1.392(9) . ?
C18 H18 0.9300 . ?
C19 C20 1.360(9) . ?
C19 H19 0.9300 . ?
C20 C21 1.375(8) . ?
C20 H20 0.9300 . ?
C21 C22 1.392(7) . ?
C21 H21 0.9300 . ?
C23 C28 1.374(8) . ?
C23 C24 1.387(8) . ?
C24 C25 1.383(8) . ?
C24 H24 0.9300 . ?
C25 C26 1.374(9) . ?
C25 H25 0.9300 . ?
C26 C27 1.368(9) . ?
C26 H26 0.9300 . ?
C27 C28 1.394(8) . ?
C27 H27 0.9300 . ?
C28 H28 0.9300 . ?
C29 C30 1.450(8) . ?
C30 C33 1.398(7) . ?
C30 C31 1.449(8) . ?
C31 C32 1.503(8) . ?
C32 H32A 0.9600 . ?
C32 H32B 0.9600 . ?
C32 H32C 0.9600 . ?
C33 C34 1.504(8) . ?
C34 C39 1.372(8) . ?
C34 C35 1.372(8) . ?
C35 C36 1.377(8) . ?
C35 H35 0.9300 . ?
C36 C37 1.368(9) . ?
C36 H36 0.9300 . ?
C37 C38 1.376(9) . ?
C37 H37 0.9300 . ?
C38 C39 1.382(8) . ?
C38 H38 0.9300 . ?
C39 H39 0.9300 . ?
C40 H40A 0.9700 . ?
C40 H40B 0.9700 . ?
C41 H41A 0.9700 . ?
C41 H41B 0.9700 . ?
